data_7051429
loop_
_publ_author_name
'Chen, Bang-Lin'
'Mok, Kum-Fun'
'Ng, Siu-Choon'
'Drew, Michael G. B.'

_publ_section_title
;
 Thiophene-2,5-dicarboxylic acid incorporated self-assembly of one-, two-
 and three-dimensional coordination polymers
;
_journal_issue 8
_journal_name_full 'New Journal of Chemistry'
_journal_page_first 877
_journal_page_last 883
_journal_paper_doi 10.1039/a901688k
_journal_volume 23
_journal_year 1999
_chemical_formula_sum 'C11 H7 N O4 S Zn'
_chemical_formula_weight 314.61
_space_group_IT_number 14
_symmetry_cell_setting monoclinic
_symmetry_space_group_name_Hall '-P 2yn'
_symmetry_space_group_name_H-M 'P 1 21/n 1'
_cell_angle_alpha 90.00
_cell_angle_beta 95.65(1)
_cell_angle_gamma 90.00
_cell_formula_units_Z 4
_cell_length_a 7.853(1)
_cell_length_b 15.937(1)
_cell_length_c 9.993(1)
_cell_measurement_temperature 293(2)
_cell_volume 1244.6(1)
_diffrn_ambient_temperature 293(2)
_exptl_crystal_density_diffrn 1.679
_refine_ls_R_factor_obs 0.0250
_refine_ls_wR_factor_obs 0.0650
_cod_depositor_comments
;
 Updating bibliography.

 Antanas Vaitkus,
 2017-07-10

The following automatic conversions were performed:
'_symmetry_cell_setting' value 'Monoclinic' changed to 'monoclinic'
according to '/home/saulius/struct/CIF-dictionaries/cif_core.dic'
dictionary named 'cif_core.dic' version 2.4.1 from 2010-06-29.

Automatic conversion script
Id: cif_fix_enum 1527 2010-12-29 10:47:43Z saulius 
;
_cod_original_sg_symbol_H-M 'P 21/n'
_cod_database_code 7051429

loop_
_symmetry_equiv_pos_as_xyz
'x, y, z'
'-x+1/2, y+1/2, -z+1/2'
'-x, -y, -z'
'x-1/2, -y-1/2, z-1/2'

loop_
_atom_site_aniso_label
_atom_site_aniso_U_11
_atom_site_aniso_U_22
_atom_site_aniso_U_33
_atom_site_aniso_U_23
_atom_site_aniso_U_13
_atom_site_aniso_U_12
Zn1 0.03783(15) 0.01856(13) 0.03451(15) 0.00264(9) 0.01173(10) 0.00226(9)
S1 0.0403(3) 0.0276(3) 0.0438(3) 0.0102(2) 0.0085(2) -0.0043(2)
O1 0.0574(10) 0.0355(9) 0.0489(10) -0.0155(7) 0.0127(8) 0.0047(7)
O2 0.0649(12) 0.0387(10) 0.0574(11) -0.0075(8) 0.0173(9) 0.0208(9)
O3 0.0454(10) 0.0337(9) 0.0643(11) 0.0135(8) 0.0135(8) -0.0066(7)
O4 0.0633(11) 0.0303(8) 0.0478(10) 0.0131(8) 0.0104(8) -0.0082(8)
N1 0.0449(10) 0.0295(9) 0.0358(10) 0.0042(8) 0.0121(8) 0.0059(8)
C2 0.071(2) 0.0438(15) 0.049(2) 0.0146(12) 0.0131(13) -0.0032(13)
C3 0.094(2) 0.063(2) 0.050(2) 0.0263(14) 0.006(2) 0.013(2)
C4 0.070(2) 0.086(2) 0.053(2) 0.008(2) -0.0040(15) 0.026(2)
C5 0.049(2) 0.077(2) 0.059(2) 0.004(2) 0.0052(13) 0.0040(14)
C6 0.0469(13) 0.0456(14) 0.0443(13) 0.0058(11) 0.0116(11) 0.0032(11)
C7 0.0524(14) 0.0203(10) 0.0361(11) 0.0008(9) 0.0185(10) -0.0028(9)
C8 0.0466(12) 0.0235(10) 0.0332(11) 0.0043(9) 0.0106(9) -0.0037(9)
C9 0.060(2) 0.0378(13) 0.0451(14) 0.0125(11) -0.0040(11) -0.0115(11)
C10 0.0532(15) 0.0412(14) 0.060(2) 0.0097(12) -0.0046(12) -0.0201(12)
C11 0.0471(13) 0.0249(10) 0.0399(12) 0.0043(9) 0.0115(10) -0.0074(9)
C12 0.0490(13) 0.0228(10) 0.0449(13) 0.0015(9) 0.0244(11) -0.0051(9)

loop_
_atom_site_label
_atom_site_type_symbol
_atom_site_fract_x
_atom_site_fract_y
_atom_site_fract_z
_atom_site_U_iso_or_equiv
_atom_site_thermal_displace_type
_atom_site_occupancy
_atom_site_calc_flag
_atom_site_refinement_flags
_atom_site_disorder_group
Zn1 Zn 0.15306(3) 0.973921(13) 0.59506(2) 0.02976(9) Uani 1 d . .
S1 S 0.19268(7) 1.25979(3) 0.24308(6) 0.03694(14) Uani 1 d . .
O1 O 0.2024(2) 0.89755(10) 0.4368(2) 0.0468(4) Uani 1 d . .
O2 O 0.0291(2) 1.06412(11) 0.6986(2) 0.0529(5) Uani 1 d . .
O3 O -0.0218(2) 0.88687(10) 0.6417(2) 0.0473(4) Uani 1 d . .
O4 O 0.2491(2) 1.07233(10) 0.4973(2) 0.0468(4) Uani 1 d . .
N1 N 0.3495(2) 0.94774(12) 0.7373(2) 0.0362(4) Uani 1 d . .
C2 C 0.3367(4) 0.8868(2) 0.8282(3) 0.0543(7) Uani 1 d . .
H2B H 0.2359(4) 0.8559(2) 0.8251(3) 0.065 Uiso 1 calc R .
C3 C 0.4670(5) 0.8683(2) 0.9259(3) 0.0689(9) Uani 1 d . .
H3B H 0.4546(5) 0.8254(2) 0.9872(3) 0.083 Uiso 1 calc R .
C4 C 0.6139(4) 0.9135(2) 0.9318(3) 0.0702(9) Uani 1 d . .
H4A H 0.7026(4) 0.9025(2) 0.9982(3) 0.084 Uiso 1 calc R .
C5 C 0.6305(4) 0.9753(2) 0.8397(3) 0.0616(8) Uani 1 d . .
H5A H 0.7309(4) 1.0064(2) 0.8419(3) 0.074 Uiso 1 calc R .
C6 C 0.4971(3) 0.9909(2) 0.7436(3) 0.0451(6) Uani 1 d . .
H6A H 0.5093(3) 1.0329(2) 0.6806(3) 0.054 Uiso 1 calc R .
C7 C 0.1727(3) 1.12026(13) 0.4111(2) 0.0353(5) Uani 1 d . .
C8 C 0.2742(3) 1.19265(13) 0.3684(2) 0.0340(5) Uani 1 d . .
C9 C 0.4368(3) 1.2137(2) 0.4167(2) 0.0482(6) Uani 1 d . .
H9A H 0.5016(3) 1.1841(2) 0.4840(2) 0.058 Uiso 1 calc R .
C10 C 0.4953(3) 1.2855(2) 0.3529(3) 0.0521(7) Uani 1 d . .
H10A H 0.6035(3) 1.3085(2) 0.3739(3) 0.062 Uiso 1 calc R .
C11 C 0.3777(3) 1.31778(13) 0.2573(2) 0.0368(5) Uani 1 d . .
C12 C 0.4022(3) 1.38998(13) 0.1649(2) 0.0376(5) Uani 1 d . .

loop_
_geom_bond_atom_site_label_1
_geom_bond_atom_site_label_2
_geom_bond_distance
_geom_bond_site_symmetry_2
_geom_bond_publ_flag
Zn1 O4 2.0321(15) . ?
Zn1 N1 2.035(2) . ?
Zn1 O3 2.038(2) . ?
Zn1 O1 2.062(2) . ?
Zn1 O2 2.069(2) . ?
Zn1 Zn1 3.0300(5) 3_576 ?
S1 C11 1.716(2) . ?
S1 C8 1.722(2) . ?
O1 C12 1.248(3) 2_545 ?
O2 C12 1.255(3) 4_586 ?
O3 C7 1.254(3) 3_576 ?
O4 C7 1.259(3) . ?
N1 C2 1.340(3) . ?
N1 C6 1.344(3) . ?
C2 C3 1.375(4) . ?
C3 C4 1.357(5) . ?
C4 C5 1.363(4) . ?
C5 C6 1.373(4) . ?
C7 O3 1.254(3) 3_576 ?
C7 C8 1.488(3) . ?
C8 C9 1.362(3) . ?
C9 C10 1.409(3) . ?
C10 C11 1.363(3) . ?
C11 C12 1.500(3) . ?
C12 O1 1.248(3) 2 ?
C12 O2 1.255(3) 4_685 ?
